data_4503995
loop_
_publ_author_name
'Mori, Yutaka'
'Matsumoto, Akikazu'

_publ_section_title
;
 Molecular Stacking and Photoreactions of Fluorine-Substituted Benzyl
 Muconates in the Crystals
;
_journal_issue 2
_journal_name_full 'Crystal Growth &amp; Design'
_journal_page_first 377
_journal_paper_doi 10.1021/cg060643b
_journal_volume 7
_journal_year 2007
_chemical_formula_moiety 'C20 H12 F6 O4 '
_chemical_formula_sum 'C20 H12 F6 O4'
_chemical_formula_weight 430.30
_chemical_name_systematic
; 
 ? 
;
_space_group_IT_number 14
_symmetry_cell_setting monoclinic
_symmetry_space_group_name_Hall '-P 2ybc'
_symmetry_space_group_name_H-M 'P 1 21/c 1'
_atom_sites_solution_hydrogens geom
_atom_sites_solution_primary direct
_atom_sites_solution_secondary difmap
_audit_creation_method SHELXL-97
_cell_angle_alpha 90.00
_cell_angle_beta 96.466(12)
_cell_angle_gamma 90.00
_cell_formula_units_Z 2
_cell_length_a 3.8986(7)
_cell_length_b 20.073(5)
_cell_length_c 11.586(2)
_cell_measurement_reflns_used 5222
_cell_measurement_temperature 203(2)
_cell_measurement_theta_max 27.4
_cell_measurement_theta_min 3.7
_cell_volume 900.9(3)
_computing_cell_refinement PROCESS-AUTO
_computing_data_collection PROCESS-AUTO
_computing_data_reduction CrystalStructure
_computing_publication_material 'CrystalStructure 3.7.0'
_computing_structure_refinement 'SHELXL-97 (Sheldrick, 1997)'
_computing_structure_solution SIR92
_diffrn_ambient_temperature 203(2)
_diffrn_detector_area_resol_mean 10.00
_diffrn_measured_fraction_theta_full 0.994
_diffrn_measured_fraction_theta_max 0.994
_diffrn_measurement_device_type 'Rigaku RAXIS-RAPID'
_diffrn_measurement_method \w
_diffrn_radiation_monochromator graphite
_diffrn_radiation_source 'fine-focus sealed tube'
_diffrn_radiation_type MoK\a
_diffrn_radiation_wavelength 0.71075
_diffrn_reflns_av_R_equivalents 0.0000
_diffrn_reflns_av_sigmaI/netI 0.0275
_diffrn_reflns_limit_h_max 4
_diffrn_reflns_limit_h_min -5
_diffrn_reflns_limit_k_max 25
_diffrn_reflns_limit_k_min -25
_diffrn_reflns_limit_l_max 14
_diffrn_reflns_limit_l_min -14
_diffrn_reflns_number 2022
_diffrn_reflns_theta_full 27.43
_diffrn_reflns_theta_max 27.43
_diffrn_reflns_theta_min 3.52
_exptl_absorpt_coefficient_mu 0.150
_exptl_absorpt_correction_T_max 0.9851
_exptl_absorpt_correction_T_min 0.9424
_exptl_absorpt_correction_type none
_exptl_crystal_colour colorless
_exptl_crystal_density_diffrn 1.586
_exptl_crystal_density_method 'not measured'
_exptl_crystal_description block
_exptl_crystal_F_000 436
_exptl_crystal_size_max 0.40
_exptl_crystal_size_mid 0.30
_exptl_crystal_size_min 0.10
_refine_diff_density_max 0.459
_refine_diff_density_min -0.239
_refine_diff_density_rms 0.077
_refine_ls_extinction_method none
_refine_ls_goodness_of_fit_ref 1.128
_refine_ls_hydrogen_treatment constr
_refine_ls_matrix_type full
_refine_ls_number_parameters 137
_refine_ls_number_reflns 2022
_refine_ls_number_restraints 0
_refine_ls_restrained_S_all 1.128
_refine_ls_R_factor_all 0.0898
_refine_ls_R_factor_gt 0.0666
_refine_ls_shift/su_max 0.000
_refine_ls_shift/su_mean 0.000
_refine_ls_structure_factor_coef Fsqd
_refine_ls_weighting_details 'calc w=1/[\s^2^(Fo^2^)+(0.0692P)^2^+1.4349P] where P=(Fo^2^+2Fc^2^)/3'
_refine_ls_weighting_scheme calc
_refine_ls_wR_factor_gt 0.1825
_refine_ls_wR_factor_ref 0.1906
_reflns_number_gt 1391
_reflns_number_total 2022
_reflns_threshold_expression >2sigma(I)
_cod_data_source_file cg060643bsi20060925_055608.cif
_cod_data_source_block (E,E)-4
_cod_database_code 4503995

loop_
_symmetry_equiv_pos_as_xyz
'x, y, z'
'-x, y+1/2, -z+1/2'
'-x, -y, -z'
'x, -y-1/2, z-1/2'

loop_
_atom_site_label
_atom_site_type_symbol
_atom_site_fract_x
_atom_site_fract_y
_atom_site_fract_z
_atom_site_U_iso_or_equiv
_atom_site_adp_type
_atom_site_occupancy
_atom_site_symmetry_multiplicity
_atom_site_calc_flag
_atom_site_refinement_flags
F7 F 1.3011(7) 0.19240(13) 1.27981(19) 0.0607(7) Uani 1 1 d .
F8 F 1.2100(7) 0.31349(11) 1.1804(2) 0.0579(7) Uani 1 1 d .
F9 F 0.8623(8) 0.32536(11) 0.9678(2) 0.0636(8) Uani 1 1 d .
O1 O 0.4072(7) -0.00745(13) 0.8044(2) 0.0465(7) Uani 1 1 d .
O2 O 0.7077(6) 0.08783(11) 0.82546(17) 0.0304(5) Uani 1 1 d .
C1 C 0.5576(8) 0.03706(15) 0.7627(3) 0.0295(7) Uani 1 1 d .
C2 C 0.6047(9) 0.04335(16) 0.6389(3) 0.0337(7) Uani 1 1 d .
H2 H 0.7245 0.0804 0.6140 0.040 Uiso 1 1 calc R
C3 C 0.4822(9) -0.00196(17) 0.5614(3) 0.0337(7) Uani 1 1 d .
H3 H 0.3652 -0.0389 0.5880 0.040 Uiso 1 1 calc R
C4 C 0.6635(9) 0.08493(16) 0.9477(3) 0.0317(7) Uani 1 1 d .
H4A H 0.7787 0.0453 0.9829 0.038 Uiso 1 1 calc R
H4B H 0.4175 0.0821 0.9574 0.038 Uiso 1 1 calc R
C5 C 0.8176(7) 0.14678(16) 1.0065(3) 0.0265(6) Uani 1 1 d .
C6 C 0.9924(9) 0.14072(17) 1.1170(3) 0.0336(7) Uani 1 1 d .
H6 H 1.0204 0.0988 1.1529 0.040 Uiso 1 1 calc R
C7 C 1.1242(9) 0.19696(18) 1.1736(3) 0.0355(8) Uani 1 1 d .
C8 C 1.0810(9) 0.25880(17) 1.1243(3) 0.0368(8) Uani 1 1 d .
C9 C 0.9041(10) 0.26409(17) 1.0146(3) 0.0384(8) Uani 1 1 d .
C10 C 0.7738(9) 0.20878(17) 0.9549(3) 0.0347(8) Uani 1 1 d .
H10 H 0.6561 0.2130 0.8799 0.042 Uiso 1 1 calc R

loop_
_atom_site_aniso_label
_atom_site_aniso_U_11
_atom_site_aniso_U_22
_atom_site_aniso_U_33
_atom_site_aniso_U_23
_atom_site_aniso_U_13
_atom_site_aniso_U_12
F7 0.0827(18) 0.0623(16) 0.0314(11) -0.0064(10) -0.0194(11) -0.0125(13)
F8 0.0794(18) 0.0405(12) 0.0521(14) -0.0206(10) -0.0004(12) -0.0149(11)
F9 0.104(2) 0.0274(11) 0.0566(15) -0.0019(10) -0.0054(14) 0.0045(12)
O1 0.0723(18) 0.0402(14) 0.0279(12) -0.0038(10) 0.0091(11) -0.0243(13)
O2 0.0405(13) 0.0287(11) 0.0217(10) -0.0051(8) 0.0031(9) -0.0049(10)
C1 0.0375(18) 0.0245(15) 0.0258(15) -0.0038(12) 0.0006(13) -0.0015(13)
C2 0.048(2) 0.0277(16) 0.0256(15) -0.0014(12) 0.0044(14) -0.0051(14)
C3 0.0427(19) 0.0323(17) 0.0263(16) -0.0034(13) 0.0049(13) -0.0044(14)
C4 0.0424(19) 0.0319(17) 0.0214(15) -0.0039(12) 0.0060(13) -0.0041(14)
C5 0.0231(14) 0.0320(16) 0.0242(15) -0.0069(12) 0.0026(11) -0.0002(12)
C6 0.0415(19) 0.0319(17) 0.0270(16) -0.0012(13) 0.0014(13) -0.0019(14)
C7 0.0365(18) 0.045(2) 0.0244(16) -0.0065(14) -0.0014(13) -0.0047(15)
C8 0.0383(19) 0.0340(18) 0.0382(18) -0.0145(14) 0.0048(14) -0.0064(14)
C9 0.047(2) 0.0288(17) 0.0389(18) -0.0035(14) 0.0025(15) 0.0051(15)
C10 0.0417(19) 0.0331(17) 0.0282(16) -0.0054(13) -0.0008(14) 0.0040(14)

loop_
_atom_type_symbol
_atom_type_description
_atom_type_scat_dispersion_real
_atom_type_scat_dispersion_imag
_atom_type_scat_source
C C 0.0033 0.0016 'International Tables Vol C Tables 4.2.6.8 and 6.1.1.4'
H H 0.0000 0.0000 'International Tables Vol C Tables 4.2.6.8 and 6.1.1.4'
O O 0.0106 0.0060 'International Tables Vol C Tables 4.2.6.8 and 6.1.1.4'
F F 0.0171 0.0103 'International Tables Vol C Tables 4.2.6.8 and 6.1.1.4'

loop_
_geom_angle_atom_site_label_1
_geom_angle_atom_site_label_2
_geom_angle_atom_site_label_3
_geom_angle
_geom_angle_site_symmetry_1
_geom_angle_site_symmetry_3
C1 O2 C4 113.9(2) . .
O1 C1 O2 123.3(3) . .
O1 C1 C2 125.2(3) . .
O2 C1 C2 111.5(3) . .
C3 C2 C1 121.6(3) . .
C3 C2 H2 119.2 . .
C1 C2 H2 119.2 . .
C2 C3 C3 124.0(4) . 3_656
C2 C3 H3 118.0 . .
C3 C3 H3 118.0 3_656 .
O2 C4 C5 108.9(2) . .
O2 C4 H4A 109.9 . .
C5 C4 H4A 109.9 . .
O2 C4 H4B 109.9 . .
C5 C4 H4B 109.9 . .
H4A C4 H4B 108.3 . .
C10 C5 C6 120.1(3) . .
C10 C5 C4 121.5(3) . .
C6 C5 C4 118.3(3) . .
C7 C6 C5 119.1(3) . .
C7 C6 H6 120.5 . .
C5 C6 H6 120.5 . .
F7 C7 C8 118.0(3) . .
F7 C7 C6 120.4(3) . .
C8 C7 C6 121.6(3) . .
F8 C8 C7 121.1(3) . .
F8 C8 C9 120.2(3) . .
C7 C8 C9 118.6(3) . .
F9 C9 C10 120.9(3) . .
F9 C9 C8 117.8(3) . .
C10 C9 C8 121.3(3) . .
C9 C10 C5 119.3(3) . .
C9 C10 H10 120.4 . .
C5 C10 H10 120.4 . .

loop_
_geom_bond_atom_site_label_1
_geom_bond_atom_site_label_2
_geom_bond_distance
_geom_bond_site_symmetry_2
F7 C7 1.345(4) .
F8 C8 1.344(4) .
F9 C9 1.347(4) .
O1 C1 1.200(4) .
O2 C1 1.347(4) .
O2 C4 1.447(3) .
C1 C2 1.472(4) .
C2 C3 1.328(4) .
C2 H2 0.9400 .
C3 C3 1.448(6) 3_656
C3 H3 0.9400 .
C4 C5 1.508(4) .
C4 H4A 0.9800 .
C4 H4B 0.9800 .
C5 C10 1.383(5) .
C5 C6 1.387(4) .
C6 C7 1.375(5) .
C6 H6 0.9400 .
C7 C8 1.369(5) .
C8 C9 1.380(5) .
C9 C10 1.375(5) .
C10 H10 0.9400 .

loop_
_geom_torsion_atom_site_label_1
_geom_torsion_atom_site_label_2
_geom_torsion_atom_site_label_3
_geom_torsion_atom_site_label_4
_geom_torsion
_geom_torsion_site_symmetry_4
C4 O2 C1 O1 -1.6(5) .
C4 O2 C1 C2 178.8(3) .
O1 C1 C2 C3 -0.7(6) .
O2 C1 C2 C3 178.9(3) .
C1 C2 C3 C3 179.4(4) 3_656
C1 O2 C4 C5 -175.6(3) .
O2 C4 C5 C10 41.3(4) .
O2 C4 C5 C6 -141.7(3) .
C10 C5 C6 C7 -0.8(5) .
C4 C5 C6 C7 -177.8(3) .
C5 C6 C7 F7 -178.6(3) .
C5 C6 C7 C8 1.3(5) .
F7 C7 C8 F8 -0.3(5) .
C6 C7 C8 F8 179.8(3) .
F7 C7 C8 C9 179.1(3) .
C6 C7 C8 C9 -0.8(5) .
F8 C8 C9 F9 -1.0(5) .
C7 C8 C9 F9 179.6(3) .
F8 C8 C9 C10 179.2(3) .
C7 C8 C9 C10 -0.2(5) .
F9 C9 C10 C5 -179.1(3) .
C8 C9 C10 C5 0.8(5) .
C6 C5 C10 C9 -0.2(5) .
C4 C5 C10 C9 176.7(3) .
